data_7006555
loop_
_publ_author_name
'Jin, Guo-Xin'
'Wang, Jian-Qiang'

_publ_section_title
;
 Tetrametallic clusters (Ir(2)Rh(2)) through an ancillary
 ortho-carborane-1,2-dichalcogenolato ligands.
;
_journal_issue 1
_journal_name_full 'Dalton transactions (Cambridge, England : 2003)'
_journal_page_first 86
_journal_page_last 90
_journal_paper_doi 10.1039/b512027f
_journal_year 2006
_chemical_formula_sum 'C33 H63 B20 Cl2 Ir2 Rh2 Se4'
_chemical_formula_weight 1652.99
_chemical_name_systematic
;
?
;
_space_group_IT_number 14
_symmetry_cell_setting monoclinic
_symmetry_space_group_name_Hall '-P 2yn'
_symmetry_space_group_name_H-M 'P 1 21/n 1'
_atom_sites_solution_hydrogens geom
_atom_sites_solution_primary direct
_atom_sites_solution_secondary difmap
_audit_creation_method SHELXL-97
_cell_angle_alpha 90.00
_cell_angle_beta 98.155(4)
_cell_angle_gamma 90.00
_cell_formula_units_Z 4
_cell_length_a 11.104(3)
_cell_length_b 26.517(6)
_cell_length_c 18.003(4)
_cell_measurement_reflns_used 842
_cell_measurement_temperature 293(2)
_cell_measurement_theta_max 17.773
_cell_measurement_theta_min 2.411
_cell_volume 5247(2)
_computing_cell_refinement 'Bruker SMART'
_computing_data_collection 'Bruker SMART'
_computing_data_reduction 'Bruker SHELXTL'
_computing_molecular_graphics 'Bruker SHELXTL'
_computing_publication_material 'Bruker SHELXTL'
_computing_structure_refinement 'SHELXL-97 (Sheldrick, 1997)'
_computing_structure_solution 'SHELXS-97 (Sheldrick, 1990)'
_diffrn_ambient_temperature 293(2)
_diffrn_measured_fraction_theta_full 0.999
_diffrn_measured_fraction_theta_max 0.999
_diffrn_measurement_device_type 'CCD area detector'
_diffrn_measurement_method 'phi and omega scans'
_diffrn_radiation_monochromator graphite
_diffrn_radiation_source 'fine-focus sealed tube'
_diffrn_radiation_type MoK\a
_diffrn_radiation_wavelength 0.71073
_diffrn_reflns_av_R_equivalents 0.0857
_diffrn_reflns_av_sigmaI/netI 0.1180
_diffrn_reflns_limit_h_max 12
_diffrn_reflns_limit_h_min -13
_diffrn_reflns_limit_k_max 31
_diffrn_reflns_limit_k_min -29
_diffrn_reflns_limit_l_max 21
_diffrn_reflns_limit_l_min -17
_diffrn_reflns_number 22009
_diffrn_reflns_theta_full 25.01
_diffrn_reflns_theta_max 25.01
_diffrn_reflns_theta_min 1.38
_exptl_absorpt_coefficient_mu 8.578
_exptl_absorpt_correction_T_max 0.2788
_exptl_absorpt_correction_T_min 0.2788
_exptl_absorpt_correction_type multi-scan
_exptl_absorpt_process_details sadabs
_exptl_crystal_colour red
_exptl_crystal_density_diffrn 2.092
_exptl_crystal_density_method 'not measured'
_exptl_crystal_description block
_exptl_crystal_F_000 3100
_exptl_crystal_size_max 0.20
_exptl_crystal_size_mid 0.20
_exptl_crystal_size_min 0.20
_refine_diff_density_max 1.399
_refine_diff_density_min -1.083
_refine_diff_density_rms 0.241
_refine_ls_extinction_method none
_refine_ls_goodness_of_fit_ref 1.016
_refine_ls_hydrogen_treatment refall
_refine_ls_matrix_type full
_refine_ls_number_parameters 595
_refine_ls_number_reflns 9264
_refine_ls_number_restraints 102
_refine_ls_restrained_S_all 1.024
_refine_ls_R_factor_all 0.1059
_refine_ls_R_factor_gt 0.0549
_refine_ls_shift/su_max 0.001
_refine_ls_shift/su_mean 0.000
_refine_ls_structure_factor_coef Fsqd
_refine_ls_weighting_details 'calc w=1/[\s^2^(Fo^2^)+(0.0584P)^2^+0.0000P] where P=(Fo^2^+2Fc^2^)/3'
_refine_ls_weighting_scheme calc
_refine_ls_wR_factor_gt 0.1161
_refine_ls_wR_factor_ref 0.1424
_reflns_number_gt 5833
_reflns_number_total 9264
_reflns_threshold_expression >2sigma(I)
_cod_data_source_file b512027f.txt
_cod_data_source_block f50324c
_cod_depositor_comments
;
The following automatic conversions were performed:
'_symmetry_cell_setting' value 'Monoclinic' changed to 'monoclinic'
according to '/home/saulius/struct/CIF-dictionaries/cif_core.dic'
dictionary named 'cif_core.dic' version 2.4.1 from 2010-06-29.

Automatic conversion script
Id: cif_fix_enum 1527 2010-12-29 10:47:43Z saulius 
;
_cod_original_sg_symbol_H-M P2(1)/n
_cod_database_code 7006555

loop_
_symmetry_equiv_pos_as_xyz
'x, y, z'
'-x+1/2, y+1/2, -z+1/2'
'-x, -y, -z'
'x-1/2, -y-1/2, z-1/2'

loop_
_atom_site_label
_atom_site_type_symbol
_atom_site_fract_x
_atom_site_fract_y
_atom_site_fract_z
_atom_site_U_iso_or_equiv
_atom_site_adp_type
_atom_site_occupancy
_atom_site_symmetry_multiplicity
_atom_site_calc_flag
_atom_site_refinement_flags
_atom_site_disorder_assembly
_atom_site_disorder_group
Ir1 Ir 0.27142(5) 0.02713(2) 0.65284(3) 0.03249(17) Uani 1 1 d . . .
Ir2 Ir 0.57607(5) 0.18323(2) 0.77832(3) 0.02737(16) Uani 1 1 d . . .
Rh1 Rh 0.39416(10) 0.23155(4) 0.67734(6) 0.0315(3) Uani 1 1 d . . .
Rh2 Rh 0.42734(10) 0.09840(4) 0.70154(6) 0.0293(3) Uani 1 1 d . . .
Se1 Se 0.37286(13) 0.02811(5) 0.78173(8) 0.0348(4) Uani 1 1 d . . .
Se2 Se 0.47934(13) 0.02654(5) 0.62305(8) 0.0346(4) Uani 1 1 d . . .
Se3 Se 0.35777(13) 0.16762(5) 0.77047(8) 0.0337(4) Uani 1 1 d . . .
Se4 Se 0.39294(13) 0.15545(5) 0.59738(7) 0.0334(4) Uani 1 1 d . . .
C1 C 0.5116(14) -0.0196(5) 0.7784(8) 0.040(4) Uani 1 1 d . . .
C2 C 0.5633(13) -0.0214(5) 0.6990(8) 0.034(3) Uani 1 1 d . . .
C3 C 0.5403(14) 0.2444(6) 0.6141(7) 0.041(4) Uani 1 1 d . . .
C4 C 0.5484(13) 0.1857(5) 0.5847(7) 0.034(3) Uani 1 1 d . . .
C5 C 0.1389(16) 0.0409(7) 0.5556(9) 0.058(5) Uani 1 1 d U . .
C6 C 0.0945(18) 0.0548(8) 0.6190(14) 0.080(6) Uani 1 1 d U . .
C7 C 0.0879(19) 0.0148(10) 0.6639(11) 0.084(6) Uani 1 1 d U . .
C8 C 0.1202(17) -0.0259(7) 0.6297(11) 0.065(5) Uani 1 1 d U . .
C9 C 0.1614(16) -0.0103(7) 0.5642(10) 0.060(5) Uani 1 1 d U . .
C10 C 0.167(3) 0.0692(12) 0.4866(16) 0.178(13) Uani 1 1 d U . .
H10A H 0.1243 0.0537 0.4423 0.267 Uiso 1 1 calc R . .
H10B H 0.2530 0.0680 0.4847 0.267 Uiso 1 1 calc R . .
H10C H 0.1416 0.1036 0.4892 0.267 Uiso 1 1 calc R . .
C11 C 0.056(4) 0.1082(15) 0.631(2) 0.26(2) Uani 1 1 d U . .
H11A H -0.0286 0.1121 0.6111 0.394 Uiso 1 1 calc R . .
H11B H 0.1035 0.1308 0.6050 0.394 Uiso 1 1 calc R . .
H11C H 0.0682 0.1158 0.6833 0.394 Uiso 1 1 calc R . .
C12 C 0.033(5) 0.0248(17) 0.739(3) 0.30(3) Uani 1 1 d U . .
H12A H -0.0517 0.0164 0.7315 0.452 Uiso 1 1 calc R . .
H12B H 0.0433 0.0597 0.7523 0.452 Uiso 1 1 calc R . .
H12C H 0.0751 0.0043 0.7783 0.452 Uiso 1 1 calc R . .
C13 C 0.115(4) -0.0757(15) 0.665(2) 0.25(2) Uani 1 1 d U . .
H13A H 0.1703 -0.0765 0.7110 0.372 Uiso 1 1 calc R . .
H13B H 0.1365 -0.1012 0.6317 0.372 Uiso 1 1 calc R . .
H13C H 0.0335 -0.0817 0.6756 0.372 Uiso 1 1 calc R . .
C14 C 0.206(3) -0.0420(10) 0.5013(15) 0.149(11) Uani 1 1 d U . .
H14A H 0.1469 -0.0401 0.4569 0.224 Uiso 1 1 calc R . .
H14B H 0.2156 -0.0765 0.5172 0.224 Uiso 1 1 calc R . .
H14C H 0.2822 -0.0291 0.4908 0.224 Uiso 1 1 calc R . .
C15 C 0.5839(13) 0.2006(6) 0.9031(7) 0.038(4) Uani 1 1 d . . .
C16 C 0.6414(16) 0.1543(5) 0.8928(7) 0.045(4) Uani 1 1 d . . .
C17 C 0.7437(14) 0.1644(7) 0.8556(9) 0.048(4) Uani 1 1 d . . .
C18 C 0.7510(15) 0.2150(7) 0.8443(8) 0.047(4) Uani 1 1 d . . .
C19 C 0.6500(15) 0.2385(6) 0.8730(9) 0.047(4) Uani 1 1 d . . .
C20 C 0.4852(16) 0.2075(7) 0.9498(9) 0.063(5) Uani 1 1 d U . .
H20A H 0.5201 0.2142 1.0008 0.095 Uiso 1 1 calc R . .
H20B H 0.4368 0.1774 0.9480 0.095 Uiso 1 1 calc R . .
H20C H 0.4348 0.2354 0.9309 0.095 Uiso 1 1 calc R . .
C21 C 0.6042(18) 0.1036(6) 0.9260(9) 0.072(6) Uani 1 1 d . . .
H21A H 0.6335 0.1027 0.9787 0.108 Uiso 1 1 calc R . .
H21B H 0.6389 0.0762 0.9014 0.108 Uiso 1 1 calc R . .
H21C H 0.5172 0.1007 0.9183 0.108 Uiso 1 1 calc R . .
C22 C 0.8415(18) 0.1274(7) 0.8429(11) 0.083(6) Uani 1 1 d U . .
H22A H 0.8121 0.0936 0.8472 0.125 Uiso 1 1 calc R . .
H22B H 0.9119 0.1327 0.8796 0.125 Uiso 1 1 calc R . .
H22C H 0.8630 0.1322 0.7936 0.125 Uiso 1 1 calc R . .
C23 C 0.8607(18) 0.2434(8) 0.8234(10) 0.086(6) Uani 1 1 d U . .
H23A H 0.9185 0.2488 0.8677 0.129 Uiso 1 1 calc R . .
H23B H 0.8348 0.2753 0.8016 0.129 Uiso 1 1 calc R . .
H23C H 0.8979 0.2240 0.7879 0.129 Uiso 1 1 calc R . .
C24 C 0.6394(18) 0.2962(7) 0.8860(10) 0.076(6) Uani 1 1 d U . .
H24A H 0.5571 0.3044 0.8918 0.114 Uiso 1 1 calc R . .
H24B H 0.6619 0.3140 0.8437 0.114 Uiso 1 1 calc R . .
H24C H 0.6927 0.3057 0.9305 0.114 Uiso 1 1 calc R . .
C25 C 0.4287(16) 0.3107(6) 0.7188(9) 0.052(4) Uani 1 1 d . . .
H25 H 0.5114 0.3170 0.7442 0.063 Uiso 1 1 calc R . .
C26 C 0.3516(14) 0.2881(6) 0.7632(9) 0.046(4) Uani 1 1 d . . .
H26 H 0.3903 0.2807 0.8144 0.055 Uiso 1 1 calc R . .
C27 C 0.2184(16) 0.2981(8) 0.7570(10) 0.071(6) Uani 1 1 d . . .
H27A H 0.2054 0.3339 0.7480 0.086 Uiso 1 1 calc R . .
H27B H 0.1930 0.2906 0.8052 0.086 Uiso 1 1 calc R . .
C28 C 0.1361(18) 0.2700(8) 0.6979(11) 0.081(6) Uani 1 1 d . . .
H28A H 0.0952 0.2434 0.7217 0.097 Uiso 1 1 calc R . .
H28B H 0.0743 0.2929 0.6741 0.097 Uiso 1 1 calc R . .
C29 C 0.2002(15) 0.2472(7) 0.6391(10) 0.056(5) Uani 1 1 d . . .
H29 H 0.1571 0.2179 0.6150 0.067 Uiso 1 1 calc R . .
C30 C 0.2728(15) 0.2719(6) 0.5918(9) 0.054(5) Uani 1 1 d . . .
H30 H 0.2675 0.2570 0.5416 0.065 Uiso 1 1 calc R . .
C31 C 0.2922(19) 0.3284(6) 0.5935(12) 0.080(6) Uani 1 1 d . . .
H31A H 0.3167 0.3384 0.5461 0.095 Uiso 1 1 calc R . .
H31B H 0.2148 0.3445 0.5970 0.095 Uiso 1 1 calc R . .
C32 C 0.383(2) 0.3484(7) 0.6551(10) 0.083(7) Uani 1 1 d . . .
H32A H 0.3482 0.3773 0.6770 0.099 Uiso 1 1 calc R . .
H32B H 0.4533 0.3603 0.6333 0.099 Uiso 1 1 calc R . .
C33 C 0.123(4) 0.0503(16) 0.963(2) 0.221(18) Uani 1 1 d U . .
H33A H 0.1505 0.0562 1.0158 0.265 Uiso 1 1 calc R . .
H33B H 0.0359 0.0547 0.9546 0.265 Uiso 1 1 calc R . .
B3 B 0.6486(16) 0.0074(6) 0.7762(9) 0.036(4) Uani 1 1 d . . .
H3 H 0.6680 0.0479 0.7823 0.043 Uiso 1 1 calc R . .
B4 B 0.620(2) -0.0294(7) 0.8517(11) 0.061(6) Uani 1 1 d . . .
H4 H 0.6198 -0.0132 0.9080 0.073 Uiso 1 1 calc R . .
B5 B 0.5147(19) -0.0776(7) 0.8177(11) 0.053(5) Uani 1 1 d . . .
H5 H 0.4472 -0.0917 0.8518 0.063 Uiso 1 1 calc R . .
B6 B 0.4790(17) -0.0724(6) 0.7218(11) 0.042(5) Uani 1 1 d . . .
H6 H 0.3884 -0.0831 0.6933 0.051 Uiso 1 1 calc R . .
B7 B 0.7149(17) -0.0305(7) 0.7120(11) 0.053(5) Uani 1 1 d . . .
H7 H 0.7779 -0.0147 0.6762 0.063 Uiso 1 1 calc R . .
B8 B 0.7535(19) -0.0375(7) 0.8122(11) 0.054(5) Uani 1 1 d . . .
H8 H 0.8427 -0.0268 0.8427 0.065 Uiso 1 1 calc R . .
B9 B 0.6737(19) -0.0913(7) 0.8366(12) 0.057(6) Uani 1 1 d . . .
H9 H 0.7121 -0.1158 0.8833 0.068 Uiso 1 1 calc R . .
B10 B 0.586(2) -0.1177(9) 0.7565(12) 0.065(6) Uani 1 1 d . . .
H10 H 0.5680 -0.1584 0.7512 0.078 Uiso 1 1 calc R . .
B11 B 0.6101(18) -0.0798(6) 0.6795(13) 0.052(5) Uani 1 1 d . . .
H11 H 0.6056 -0.0955 0.6226 0.063 Uiso 1 1 calc R . .
B12 B 0.731(2) -0.0915(7) 0.7517(12) 0.064(6) Uani 1 1 d . . .
H12 H 0.8085 -0.1156 0.7424 0.077 Uiso 1 1 calc R . .
B13 B 0.5253(18) 0.2335(7) 0.5190(9) 0.045(5) Uani 1 1 d . . .
H13 H 0.4410 0.2403 0.4802 0.054 Uiso 1 1 calc R . .
B14 B 0.6165(18) 0.2834(7) 0.5599(10) 0.046(5) Uani 1 1 d . . .
H14 H 0.5919 0.3230 0.5474 0.056 Uiso 1 1 calc R . .
B15 B 0.6849(16) 0.2634(7) 0.6502(10) 0.040(4) Uani 1 1 d . . .
H15 H 0.7056 0.2910 0.6958 0.048 Uiso 1 1 calc R . .
B16 B 0.6331(14) 0.2025(6) 0.6726(8) 0.029(4) Uani 1 1 d . . .
B17 B 0.6225(16) 0.1804(7) 0.5094(10) 0.044(5) Uani 1 1 d . . .
H17 H 0.6012 0.1532 0.4632 0.053 Uiso 1 1 calc R . .
B18 B 0.6722(18) 0.2435(7) 0.4937(10) 0.051(5) Uani 1 1 d . . .
H18 H 0.6849 0.2574 0.4377 0.061 Uiso 1 1 calc R . .
B19 B 0.7716(19) 0.2618(8) 0.5757(10) 0.054(5) Uani 1 1 d . . .
H19 H 0.8486 0.2875 0.5728 0.064 Uiso 1 1 calc R . .
B20 B 0.7815(16) 0.2106(7) 0.6416(9) 0.038(4) Uani 1 1 d . . .
H20 H 0.8651 0.2030 0.6807 0.046 Uiso 1 1 calc R . .
B21 B 0.6880(17) 0.1594(7) 0.6013(10) 0.048(5) Uani 1 1 d . . .
H21 H 0.7075 0.1194 0.6142 0.058 Uiso 1 1 calc R . .
B22 B 0.7734(19) 0.1975(7) 0.5446(9) 0.052(5) Uani 1 1 d . . .
H22 H 0.8514 0.1817 0.5211 0.063 Uiso 1 1 calc R . .
Cl1 Cl 0.1865(11) 0.0963(4) 0.9130(6) 0.206(4) Uani 1 1 d U . .
Cl2 Cl 0.1537(14) -0.0102(6) 0.9440(8) 0.262(6) Uani 1 1 d U . .

loop_
_atom_site_aniso_label
_atom_site_aniso_U_11
_atom_site_aniso_U_22
_atom_site_aniso_U_33
_atom_site_aniso_U_23
_atom_site_aniso_U_13
_atom_site_aniso_U_12
Ir1 0.0242(3) 0.0367(4) 0.0362(3) -0.0040(3) 0.0028(2) -0.0050(3)
Ir2 0.0257(3) 0.0304(3) 0.0257(3) -0.0025(2) 0.0025(2) -0.0010(2)
Rh1 0.0289(7) 0.0317(7) 0.0331(6) -0.0015(5) 0.0019(5) 0.0038(5)
Rh2 0.0263(6) 0.0287(6) 0.0322(6) -0.0005(5) 0.0014(5) -0.0019(5)
Se1 0.0330(9) 0.0363(9) 0.0355(8) 0.0000(7) 0.0062(6) -0.0016(7)
Se2 0.0301(8) 0.0382(9) 0.0357(8) -0.0037(7) 0.0056(6) -0.0035(7)
Se3 0.0276(8) 0.0384(9) 0.0357(8) -0.0019(6) 0.0067(6) 0.0000(6)
Se4 0.0310(9) 0.0362(9) 0.0316(8) -0.0015(6) -0.0009(6) -0.0032(6)
C1 0.042(10) 0.030(9) 0.053(10) -0.003(7) 0.022(8) 0.005(7)
C2 0.030(8) 0.038(9) 0.038(8) -0.010(7) 0.014(7) -0.005(7)
C3 0.040(10) 0.053(10) 0.029(8) -0.005(7) -0.003(7) 0.013(8)
C4 0.042(9) 0.034(8) 0.024(7) -0.011(6) -0.002(6) -0.009(7)
C5 0.048(8) 0.070(9) 0.050(8) 0.027(7) -0.009(6) -0.019(7)
C6 0.061(9) 0.059(9) 0.113(10) -0.035(8) -0.007(8) 0.013(7)
C7 0.069(10) 0.120(11) 0.067(9) -0.009(8) 0.023(8) -0.018(8)
C8 0.056(8) 0.050(8) 0.078(9) 0.031(7) -0.026(7) -0.023(7)
C9 0.050(8) 0.070(9) 0.056(8) -0.038(7) -0.004(7) 0.004(7)
C10 0.170(16) 0.184(16) 0.175(15) 0.018(10) 0.004(10) -0.024(10)
C11 0.25(2) 0.25(2) 0.28(2) -0.018(10) 0.021(10) 0.008(10)
C12 0.29(3) 0.32(3) 0.29(3) -0.008(10) 0.047(11) -0.006(10)
C13 0.24(2) 0.24(2) 0.26(2) 0.025(10) 0.021(10) -0.020(10)
C14 0.142(14) 0.151(14) 0.154(13) -0.043(9) 0.015(9) 0.015(9)
C15 0.030(9) 0.054(10) 0.028(8) -0.009(7) 0.001(6) 0.000(7)
C16 0.071(13) 0.032(9) 0.024(8) -0.001(7) -0.018(8) 0.012(8)
C17 0.026(9) 0.068(12) 0.052(10) -0.021(9) 0.009(8) 0.006(8)
C18 0.044(11) 0.065(12) 0.028(8) 0.001(8) -0.006(7) -0.024(9)
C19 0.041(10) 0.045(10) 0.052(10) -0.007(8) -0.005(8) 0.006(8)
C20 0.051(8) 0.083(9) 0.058(8) -0.015(7) 0.013(7) 0.002(7)
C21 0.108(18) 0.054(12) 0.046(11) 0.012(9) -0.016(10) -0.021(11)
C22 0.073(10) 0.091(10) 0.084(9) -0.021(8) 0.004(8) 0.011(8)
C23 0.082(10) 0.104(10) 0.067(9) -0.001(8) -0.004(8) -0.024(8)
C24 0.086(10) 0.063(9) 0.073(9) -0.009(7) -0.009(8) -0.002(8)
C25 0.046(11) 0.043(10) 0.069(12) -0.020(9) 0.008(9) 0.000(8)
C26 0.037(10) 0.043(10) 0.055(10) -0.023(8) 0.001(8) 0.010(8)
C27 0.054(13) 0.093(15) 0.073(13) -0.021(11) 0.027(10) 0.006(11)
C28 0.063(14) 0.100(17) 0.078(14) -0.014(12) 0.005(11) 0.033(12)
C29 0.041(11) 0.058(12) 0.066(12) -0.006(9) -0.002(9) 0.002(8)
C30 0.051(12) 0.069(13) 0.038(10) 0.001(9) -0.008(8) 0.023(9)
C31 0.079(16) 0.034(11) 0.119(18) 0.020(11) -0.008(13) 0.004(10)
C32 0.14(2) 0.042(12) 0.066(13) -0.005(10) 0.018(13) -0.004(12)
C33 0.23(2) 0.22(2) 0.214(19) 0.009(10) 0.035(10) 0.001(10)
B3 0.043(11) 0.023(9) 0.043(10) 0.003(7) 0.003(8) -0.020(8)
B4 0.103(19) 0.032(11) 0.041(11) 0.017(9) -0.011(11) 0.014(11)
B5 0.061(14) 0.026(10) 0.070(14) -0.001(9) 0.007(11) -0.013(9)
B6 0.037(11) 0.016(9) 0.076(13) 0.000(8) 0.017(9) -0.018(8)
B7 0.028(11) 0.057(13) 0.073(14) 0.004(11) 0.007(10) 0.017(9)
B8 0.048(13) 0.048(13) 0.063(13) -0.004(10) -0.005(10) 0.006(9)
B9 0.065(15) 0.038(12) 0.069(14) 0.018(10) 0.015(11) 0.012(10)
B10 0.056(15) 0.059(14) 0.085(16) -0.001(12) 0.027(12) -0.007(11)
B11 0.044(12) 0.022(10) 0.093(16) -0.005(10) 0.016(11) 0.011(8)
B12 0.071(17) 0.040(12) 0.086(16) 0.014(11) 0.026(13) 0.011(11)
B13 0.060(14) 0.051(12) 0.021(9) 0.004(8) -0.004(8) -0.013(10)
B14 0.058(14) 0.036(11) 0.045(11) 0.013(9) 0.009(9) 0.004(9)
B15 0.036(11) 0.038(11) 0.049(11) -0.005(8) 0.016(9) -0.007(8)
B16 0.017(9) 0.045(10) 0.025(8) -0.004(7) 0.001(7) -0.005(7)
B17 0.034(11) 0.056(12) 0.042(10) -0.014(9) 0.007(8) 0.011(9)
B18 0.059(14) 0.062(14) 0.031(10) -0.010(9) 0.007(9) -0.023(11)
B19 0.057(14) 0.071(15) 0.035(10) 0.005(10) 0.014(9) -0.011(11)
B20 0.034(11) 0.046(11) 0.036(10) -0.002(8) 0.010(8) -0.006(8)
B21 0.049(13) 0.050(12) 0.048(11) -0.029(9) 0.016(9) -0.014(10)
B22 0.071(15) 0.062(14) 0.031(10) 0.001(9) 0.034(10) -0.004(11)
Cl1 0.195(8) 0.223(8) 0.208(8) -0.018(7) 0.060(6) 0.013(7)
Cl2 0.283(10) 0.271(9) 0.234(9) 0.015(8) 0.043(8) -0.011(8)

loop_
_atom_type_symbol
_atom_type_description
_atom_type_scat_dispersion_real
_atom_type_scat_dispersion_imag
_atom_type_scat_source
C C 0.0033 0.0016 'International Tables Vol C Tables 4.2.6.8 and 6.1.1.4'
H H 0.0000 0.0000 'International Tables Vol C Tables 4.2.6.8 and 6.1.1.4'
B B 0.0013 0.0007 'International Tables Vol C Tables 4.2.6.8 and 6.1.1.4'
Se Se -0.0929 2.2259 'International Tables Vol C Tables 4.2.6.8 and 6.1.1.4'
Rh Rh -1.1178 0.9187 'International Tables Vol C Tables 4.2.6.8 and 6.1.1.4'
Ir Ir -1.4442 7.9887 'International Tables Vol C Tables 4.2.6.8 and 6.1.1.4'
Cl Cl 0.1484 0.1585 'International Tables Vol C Tables 4.2.6.8 and 6.1.1.4'

loop_
_geom_angle_atom_site_label_1
_geom_angle_atom_site_label_2
_geom_angle_atom_site_label_3
_geom_angle
_geom_angle_site_symmetry_1
_geom_angle_site_symmetry_3
_geom_angle_publ_flag
C7 Ir1 C6 37.3(8) . . ?
C7 Ir1 C9 62.2(8) . . ?
C6 Ir1 C9 62.0(7) . . ?
C7 Ir1 C5 62.8(7) . . ?
C6 Ir1 C5 37.1(7) . . ?
C9 Ir1 C5 37.9(6) . . ?
C7 Ir1 C8 35.7(7) . . ?
C6 Ir1 C8 60.6(7) . . ?
C9 Ir1 C8 37.6(7) . . ?
C5 Ir1 C8 62.3(6) . . ?
C7 Ir1 Se1 103.6(6) . . ?
C6 Ir1 Se1 124.0(6) . . ?
C9 Ir1 Se1 149.9(6) . . ?
C5 Ir1 Se1 160.9(6) . . ?
C8 Ir1 Se1 115.4(5) . . ?
C7 Ir1 Se2 168.3(7) . . ?
C6 Ir1 Se2 144.2(7) . . ?
C9 Ir1 Se2 107.1(5) . . ?
C5 Ir1 Se2 112.4(5) . . ?
C8 Ir1 Se2 132.8(6) . . ?
Se1 Ir1 Se2 83.41(5) . . ?
C7 Ir1 Rh2 133.0(7) . . ?
C6 Ir1 Rh2 112.9(5) . . ?
C9 Ir1 Rh2 150.7(6) . . ?
C5 Ir1 Rh2 119.4(4) . . ?
C8 Ir1 Rh2 168.1(6) . . ?
Se1 Ir1 Rh2 58.65(4) . . ?
Se2 Ir1 Rh2 58.63(4) . . ?
B16 Ir2 C17 106.5(6) . . ?
B16 Ir2 C16 143.6(6) . . ?
C17 Ir2 C16 37.4(6) . . ?
B16 Ir2 C15 148.0(6) . . ?
C17 Ir2 C15 61.1(5) . . ?
C16 Ir2 C15 36.4(5) . . ?
B16 Ir2 C18 92.1(5) . . ?
C17 Ir2 C18 35.1(6) . . ?
C16 Ir2 C18 60.3(6) . . ?
C15 Ir2 C18 60.3(5) . . ?
B16 Ir2 C19 112.6(6) . . ?
C17 Ir2 C19 60.1(6) . . ?
C16 Ir2 C19 60.0(5) . . ?
C15 Ir2 C19 35.4(5) . . ?
C18 Ir2 C19 36.6(5) . . ?
B16 Ir2 Se3 113.8(4) . . ?
C17 Ir2 Se3 137.3(5) . . ?
C16 Ir2 Se3 100.7(5) . . ?
C15 Ir2 Se3 89.4(4) . . ?
C18 Ir2 Se3 148.7(4) . . ?
C19 Ir2 Se3 113.3(4) . . ?
B16 Ir2 Rh1 66.2(4) . . ?
C17 Ir2 Rh1 165.0(5) . . ?
C16 Ir2 Rh1 149.6(4) . . ?
C15 Ir2 Rh1 117.7(4) . . ?
C18 Ir2 Rh1 130.1(4) . . ?
C19 Ir2 Rh1 109.5(4) . . ?
Se3 Ir2 Rh1 55.03(4) . . ?
B16 Ir2 Rh2 89.0(4) . . ?
C17 Ir2 Rh2 118.5(4) . . ?
C16 Ir2 Rh2 104.7(4) . . ?
C15 Ir2 Rh2 123.0(4) . . ?
C18 Ir2 Rh2 152.1(5) . . ?
C19 Ir2 Rh2 158.2(4) . . ?
Se3 Ir2 Rh2 51.04(4) . . ?
Rh1 Ir2 Rh2 75.39(4) . . ?
C3 Rh1 C30 89.2(6) . . ?
C3 Rh1 C29 125.8(6) . . ?
C30 Rh1 C29 37.6(6) . . ?
C3 Rh1 C25 85.5(6) . . ?
C30 Rh1 C25 80.5(6) . . ?
C29 Rh1 C25 92.4(6) . . ?
C3 Rh1 C26 120.6(6) . . ?
C30 Rh1 C26 89.4(6) . . ?
C29 Rh1 C26 78.4(6) . . ?
C25 Rh1 C26 35.9(5) . . ?
C3 Rh1 Se3 133.1(4) . . ?
C30 Rh1 Se3 132.5(5) . . ?
C29 Rh1 Se3 95.4(5) . . ?
C25 Rh1 Se3 117.1(4) . . ?
C26 Rh1 Se3 85.4(4) . . ?
C3 Rh1 Se4 76.2(4) . . ?
C30 Rh1 Se4 92.1(4) . . ?
C29 Rh1 Se4 92.7(4) . . ?
C25 Rh1 Se4 160.4(4) . . ?
C26 Rh1 Se4 163.2(4) . . ?
Se3 Rh1 Se4 81.18(6) . . ?
C3 Rh1 Ir2 83.5(4) . . ?
C30 Rh1 Ir2 172.7(5) . . ?
C29 Rh1 Ir2 149.7(5) . . ?
C25 Rh1 Ir2 97.9(4) . . ?
C26 Rh1 Ir2 93.5(4) . . ?
Se3 Rh1 Ir2 54.56(4) . . ?
Se4 Rh1 Ir2 87.08(5) . . ?
Se4 Rh2 Se3 83.96(6) . . ?
Se4 Rh2 Se1 154.56(7) . . ?
Se3 Rh2 Se1 98.64(6) . . ?
Se4 Rh2 Se2 93.62(6) . . ?
Se3 Rh2 Se2 174.46(7) . . ?
Se1 Rh2 Se2 81.42(6) . . ?
Se4 Rh2 Ir1 99.70(5) . . ?
Se3 Rh2 Ir1 118.46(6) . . ?
Se1 Rh2 Ir1 56.72(4) . . ?
Se2 Rh2 Ir1 56.97(4) . . ?
Se4 Rh2 Ir2 84.47(5) . . ?
Se3 Rh2 Ir2 52.23(4) . . ?
Se1 Rh2 Ir2 117.19(5) . . ?
Se2 Rh2 Ir2 132.61(5) . . ?
Ir1 Rh2 Ir2 169.63(5) . . ?
C1 Se1 Ir1 102.6(4) . . ?
C1 Se1 Rh2 101.8(4) . . ?
Ir1 Se1 Rh2 64.63(4) . . ?
C2 Se2 Ir1 102.6(4) . . ?
C2 Se2 Rh2 102.8(4) . . ?
Ir1 Se2 Rh2 64.39(4) . . ?
Rh2 Se3 Ir2 76.72(5) . . ?
Rh2 Se3 Rh1 94.50(6) . . ?
Ir2 Se3 Rh1 70.42(5) . . ?
C4 Se4 Rh2 107.8(4) . . ?
C4 Se4 Rh1 78.5(4) . . ?
Rh2 Se4 Rh1 94.15(6) . . ?
C2 C1 B4 112.8(13) . . ?
C2 C1 B3 63.7(9) . . ?
B4 C1 B3 62.3(11) . . ?
C2 C1 B5 110.8(12) . . ?
B4 C1 B5 63.8(10) . . ?
B3 C1 B5 115.5(12) . . ?
C2 C1 B6 61.9(9) . . ?
B4 C1 B6 113.8(12) . . ?
B3 C1 B6 116.2(11) . . ?
B5 C1 B6 60.3(10) . . ?
C2 C1 Se1 114.7(9) . . ?
B4 C1 Se1 122.9(11) . . ?
B3 C1 Se1 115.6(9) . . ?
B5 C1 Se1 122.2(11) . . ?
B6 C1 Se1 115.5(10) . . ?
C1 C2 B7 110.8(12) . . ?
C1 C2 B11 111.7(12) . . ?
B7 C2 B11 64.2(11) . . ?
C1 C2 B6 62.6(9) . . ?
B7 C2 B6 114.8(12) . . ?
B11 C2 B6 61.5(10) . . ?
C1 C2 B3 60.2(9) . . ?
B7 C2 B3 62.2(10) . . ?
B11 C2 B3 114.8(13) . . ?
B6 C2 B3 113.9(11) . . ?
C1 C2 Se2 113.4(9) . . ?
B7 C2 Se2 123.2(10) . . ?
B11 C2 Se2 124.7(11) . . ?
B6 C2 Se2 116.4(10) . . ?
B3 C2 Se2 114.6(9) . . ?
C4 C3 B15 107.8(11) . . ?
C4 C3 B13 61.6(9) . . ?
B15 C3 B13 112.2(12) . . ?
C4 C3 B14 109.3(11) . . ?
B15 C3 B14 62.0(10) . . ?
B13 C3 B14 61.6(9) . . ?
C4 C3 B16 62.8(8) . . ?
B15 C3 B16 61.5(9) . . ?
B13 C3 B16 117.1(11) . . ?
B14 C3 B16 115.1(12) . . ?
C4 C3 Rh1 95.8(9) . . ?
B15 C3 Rh1 125.7(9) . . ?
B13 C3 Rh1 122.0(10) . . ?
B14 C3 Rh1 150.2(10) . . ?
B16 C3 Rh1 90.3(8) . . ?
C3 C4 B21 115.1(11) . . ?
C3 C4 B17 113.1(11) . . ?
B21 C4 B17 64.4(10) . . ?
C3 C4 B13 61.2(9) . . ?
B21 C4 B13 117.9(12) . . ?
B17 C4 B13 63.5(10) . . ?
C3 C4 B16 61.6(8) . . ?
B21 C4 B16 65.8(9) . . ?
B17 C4 B16 118.7(11) . . ?
B13 C4 B16 115.7(10) . . ?
C3 C4 Se4 105.2(9) . . ?
B21 C4 Se4 128.0(10) . . ?
B17 C4 Se4 126.9(9) . . ?
B13 C4 Se4 109.5(9) . . ?
B16 C4 Se4 111.4(8) . . ?
C6 C5 C9 104.7(16) . . ?
C6 C5 C10 134(2) . . ?
C9 C5 C10 121(2) . . ?
C6 C5 Ir1 69.6(10) . . ?
C9 C5 Ir1 69.6(9) . . ?
C10 C5 Ir1 123.5(15) . . ?
C7 C6 C5 110.4(18) . . ?
C7 C6 C11 128(3) . . ?
C5 C6 C11 121(3) . . ?
C7 C6 Ir1 71.2(13) . . ?
C5 C6 Ir1 73.3(11) . . ?
C11 C6 Ir1 124(2) . . ?
C8 C7 C6 108.9(19) . . ?
C8 C7 C12 134(3) . . ?
C6 C7 C12 116(3) . . ?
C8 C7 Ir1 75.6(13) . . ?
C6 C7 Ir1 71.5(12) . . ?
C12 C7 Ir1 123(2) . . ?
C7 C8 C9 107.4(17) . . ?
C7 C8 C13 120(3) . . ?
C9 C8 C13 132(3) . . ?
C7 C8 Ir1 68.7(12) . . ?
C9 C8 Ir1 68.5(9) . . ?
C13 C8 Ir1 125.0(19) . . ?
C5 C9 C8 108.1(16) . . ?
C5 C9 C14 121(2) . . ?
C8 C9 C14 130(2) . . ?
C5 C9 Ir1 72.5(9) . . ?
C8 C9 Ir1 73.9(9) . . ?
C14 C9 Ir1 126.8(15) . . ?
C5 C10 H10A 109.5 . . ?
C5 C10 H10B 109.5 . . ?
H10A C10 H10B 109.5 . . ?
C5 C10 H10C 109.5 . . ?
H10A C10 H10C 109.5 . . ?
H10B C10 H10C 109.5 . . ?
C6 C11 H11A 109.5 . . ?
C6 C11 H11B 109.5 . . ?
H11A C11 H11B 109.5 . . ?
C6 C11 H11C 109.5 . . ?
H11A C11 H11C 109.5 . . ?
H11B C11 H11C 109.5 . . ?
C7 C12 H12A 109.5 . . ?
C7 C12 H12B 109.5 . . ?
H12A C12 H12B 109.5 . . ?
C7 C12 H12C 109.5 . . ?
H12A C12 H12C 109.5 . . ?
H12B C12 H12C 109.5 . . ?
C8 C13 H13A 109.5 . . ?
C8 C13 H13B 109.5 . . ?
H13A C13 H13B 109.5 . . ?
C8 C13 H13C 109.5 . . ?
H13A C13 H13C 109.5 . . ?
H13B C13 H13C 109.5 . . ?
C9 C14 H14A 109.5 . . ?
C9 C14 H14B 109.5 . . ?
H14A C14 H14B 109.5 . . ?
C9 C14 H14C 109.5 . . ?
H14A C14 H14C 109.5 . . ?
H14B C14 H14C 109.5 . . ?
C19 C15 C16 107.6(14) . . ?
C19 C15 C20 127.0(15) . . ?
C16 C15 C20 124.5(15) . . ?
C19 C15 Ir2 73.3(8) . . ?
C16 C15 Ir2 69.4(8) . . ?
C20 C15 Ir2 130.9(11) . . ?
C15 C16 C17 107.8(14) . . ?
C15 C16 C21 123.7(16) . . ?
C17 C16 C21 128.2(15) . . ?
C15 C16 Ir2 74.2(8) . . ?
C17 C16 Ir2 71.2(9) . . ?
C21 C16 Ir2 126.0(10) . . ?
C18 C17 C16 108.9(14) . . ?
C18 C17 C22 124.0(17) . . ?
C16 C17 C22 126.2(17) . . ?
C18 C17 Ir2 75.3(10) . . ?
C16 C17 Ir2 71.5(8) . . ?
C22 C17 Ir2 127.6(12) . . ?
C17 C18 C19 107.8(14) . . ?
C17 C18 C23 126.2(17) . . ?
C19 C18 C23 124.4(17) . . ?
C17 C18 Ir2 69.6(9) . . ?
C19 C18 Ir2 72.5(9) . . ?
C23 C18 Ir2 134.7(11) . . ?
C15 C19 C18 107.9(14) . . ?
C15 C19 C24 126.4(15) . . ?
C18 C19 C24 123.9(16) . . ?
C15 C19 Ir2 71.3(8) . . ?
C18 C19 Ir2 71.0(8) . . ?
C24 C19 Ir2 135.1(11) . . ?
C15 C20 H20A 109.5 . . ?
C15 C20 H20B 109.5 . . ?
H20A C20 H20B 109.5 . . ?
C15 C20 H20C 109.5 . . ?
H20A C20 H20C 109.5 . . ?
H20B C20 H20C 109.5 . . ?
C16 C21 H21A 109.5 . . ?
C16 C21 H21B 109.5 . . ?
H21A C21 H21B 109.5 . . ?
C16 C21 H21C 109.5 . . ?
H21A C21 H21C 109.5 . . ?
H21B C21 H21C 109.5 . . ?
C17 C22 H22A 109.5 . . ?
C17 C22 H22B 109.5 . . ?
H22A C22 H22B 109.5 . . ?
C17 C22 H22C 109.5 . . ?
H22A C22 H22C 109.5 . . ?
H22B C22 H22C 109.5 . . ?
C18 C23 H23A 109.5 . . ?
C18 C23 H23B 109.5 . . ?
H23A C23 H23B 109.5 . . ?
C18 C23 H23C 109.5 . . ?
H23A C23 H23C 109.5 . . ?
H23B C23 H23C 109.5 . . ?
C19 C24 H24A 109.5 . . ?
C19 C24 H24B 109.5 . . ?
H24A C24 H24B 109.5 . . ?
C19 C24 H24C 109.5 . . ?
H24A C24 H24C 109.5 . . ?
H24B C24 H24C 109.5 . . ?
C26 C25 C32 122.8(17) . . ?
C26 C25 Rh1 72.4(9) . . ?
C32 C25 Rh1 109.5(11) . . ?
C26 C25 H25 114.8 . . ?
C32 C25 H25 114.8 . . ?
Rh1 C25 H25 114.8 . . ?
C25 C26 C27 124.6(16) . . ?
C25 C26 Rh1 71.7(9) . . ?
C27 C26 Rh1 111.7(10) . . ?
C25 C26 H26 113.8 . . ?
C27 C26 H26 113.8 . . ?
Rh1 C26 H26 113.8 . . ?
C26 C27 C28 117.5(15) . . ?
C26 C27 H27A 107.9 . . ?
C28 C27 H27A 107.9 . . ?
C26 C27 H27B 107.9 . . ?
C28 C27 H27B 107.9 . . ?
H27A C27 H27B 107.2 . . ?
C29 C28 C27 113.8(16) . . ?
C29 C28 H28A 108.8 . . ?
C27 C28 H28A 108.8 . . ?
C29 C28 H28B 108.8 . . ?
C27 C28 H28B 108.8 . . ?
H28A C28 H28B 107.7 . . ?
C30 C29 C28 127.7(17) . . ?
C30 C29 Rh1 70.1(9) . . ?
C28 C29 Rh1 113.6(12) . . ?
C30 C29 H29 112.6 . . ?
C28 C29 H29 112.6 . . ?
Rh1 C29 H29 112.6 . . ?
C29 C30 C31 122.6(16) . . ?
C29 C30 Rh1 72.2(9) . . ?
C31 C30 Rh1 113.5(12) . . ?
C29 C30 H30 113.9 . . ?
C31 C30 H30 113.9 . . ?
Rh1 C30 H30 113.9 . . ?
C32 C31 C30 116.6(15) . . ?
C32 C31 H31A 108.1 . . ?
C30 C31 H31A 108.1 . . ?
C32 C31 H31B 108.1 . . ?
C30 C31 H31B 108.1 . . ?
H31A C31 H31B 107.3 . . ?
C31 C32 C25 115.9(15) . . ?
C31 C32 H32A 108.3 . . ?
C25 C32 H32A 108.3 . . ?
C31 C32 H32B 108.3 . . ?
C25 C32 H32B 108.3 . . ?
H32A C32 H32B 107.4 . . ?
Cl2 C33 Cl1 118(2) . . ?
Cl2 C33 H33A 107.9 . . ?
Cl1 C33 H33A 107.9 . . ?
Cl2 C33 H33B 107.9 . . ?
Cl1 C33 H33B 107.9 . . ?
H33A C33 H33B 107.2 . . ?
C1 B3 B8 105.2(12) . . ?
C1 B3 B4 58.5(10) . . ?
B8 B3 B4 60.6(11) . . ?
C1 B3 C2 56.1(8) . . ?
B8 B3 C2 105.0(12) . . ?
B4 B3 C2 103.8(11) . . ?
C1 B3 B7 103.6(11) . . ?
B8 B3 B7 62.1(11) . . ?
B4 B3 B7 109.4(13) . . ?
C2 B3 B7 57.3(9) . . ?
C1 B3 H3 125.3 . . ?
B8 B3 H3 121.7 . . ?
B4 B3 H3 121.7 . . ?
C2 B3 H3 125.7 . . ?
B7 B3 H3 121.7 . . ?
C1 B4 B3 59.2(9) . . ?
C1 B4 B8 104.7(13) . . ?
B3 B4 B8 59.3(11) . . ?
C1 B4 B5 58.5(10) . . ?
B3 B4 B5 108.5(13) . . ?
B8 B4 B5 108.9(14) . . ?
C1 B4 B9 103.9(14) . . ?
B3 B4 B9 107.0(15) . . ?
B8 B4 B9 60.0(11) . . ?
B5 B4 B9 60.2(11) . . ?
C1 B4 H4 125.0 . . ?
B3 B4 H4 121.7 . . ?
B8 B4 H4 122.2 . . ?
B5 B4 H4 120.8 . . ?
B9 B4 H4 123.0 . . ?
C1 B5 B6 61.2(10) . . ?
C1 B5 B4 57.6(9) . . ?
B6 B5 B4 109.5(13) . . ?
C1 B5 B9 103.0(13) . . ?
B6 B5 B9 106.7(14) . . ?
B4 B5 B9 59.9(11) . . ?
C1 B5 B10 105.4(14) . . ?
B6 B5 B10 59.4(11) . . ?
B4 B5 B10 108.2(15) . . ?
B9 B5 B10 59.1(12) . . ?
C1 B5 H5 124.5 . . ?
B6 B5 H5 120.6 . . ?
B4 B5 H5 121.1 . . ?
B9 B5 H5 123.9 . . ?
B10 B5 H5 122.5 . . ?
B5 B6 C2 104.2(12) . . ?
B5 B6 C1 58.5(10) . . ?
C2 B6 C1 55.5(8) . . ?
B5 B6 B10 62.4(12) . . ?
C2 B6 B10 105.0(13) . . ?
C1 B6 B10 105.6(14) . . ?
B5 B6 B11 109.9(15) . . ?
C2 B6 B11 58.1(9) . . ?
C1 B6 B11 103.3(12) . . ?
B10 B6 B11 60.7(11) . . ?
B5 B6 H6 120.9 . . ?
C2 B6 H6 125.6 . . ?
C1 B6 H6 125.6 . . ?
B10 B6 H6 121.5 . . ?
B11 B6 H6 122.0 . . ?
C2 B7 B12 103.4(14) . . ?
C2 B7 B3 60.5(9) . . ?
B12 B7 B3 106.5(14) . . ?
C2 B7 B11 58.0(9) . . ?
B12 B7 B11 59.3(11) . . ?
B3 B7 B11 108.4(13) . . ?
C2 B7 B8 104.1(13) . . ?
B12 B7 B8 60.3(11) . . ?
B3 B7 B8 57.8(10) . . ?
B11 B7 B8 107.6(14) . . ?
C2 B7 H7 124.7 . . ?
B12 B7 H7 123.3 . . ?
B3 B7 H7 121.7 . . ?
B11 B7 H7 121.6 . . ?
B8 B7 H7 123.1 . . ?
B3 B8 B4 60.0(10) . . ?
B3 B8 B9 108.3(14) . . ?
B4 B8 B9 60.9(11) . . ?
B3 B8 B12 107.2(13) . . ?
B4 B8 B12 107.1(15) . . ?
B9 B8 B12 58.5(11) . . ?
B3 B8 B7 60.1(10) . . ?
B4 B8 B7 107.4(13) . . ?
B9 B8 B7 106.0(14) . . ?
B12 B8 B7 58.8(11) . . ?
B3 B8 H8 121.4 . . ?
B4 B8 H8 121.5 . . ?
B9 B8 H8 122.2 . . ?
B12 B8 H8 123.0 . . ?
B7 B8 H8 122.8 . . ?
B12 B9 B10 60.7(12) . . ?
B12 B9 B8 61.6(11) . . ?
B10 B9 B8 110.8(15) . . ?
B12 B9 B4 108.2(14) . . ?
B10 B9 B4 109.4(15) . . ?
B8 B9 B4 59.1(11) . . ?
B12 B9 B5 108.1(15) . . ?
B10 B9 B5 60.7(11) . . ?
B8 B9 B5 107.8(13) . . ?
B4 B9 B5 59.8(11) . . ?
B12 B9 H9 121.2 . . ?
B10 B9 H9 119.9 . . ?
B8 B9 H9 120.8 . . ?
B4 B9 H9 122.0 . . ?
B5 B9 H9 122.1 . . ?
B6 B10 B11 59.8(11) . . ?
B6 B10 B9 106.8(15) . . ?
B11 B10 B9 106.8(15) . . ?
B6 B10 B12 107.1(15) . . ?
B11 B10 B12 59.9(11) . . ?
B9 B10 B12 58.9(12) . . ?
B6 B10 B5 58.3(11) . . ?
B11 B10 B5 106.0(15) . . ?
B9 B10 B5 60.3(11) . . ?
B12 B10 B5 106.5(15) . . ?
B6 B10 H10 122.6 . . ?
B11 B10 H10 122.4 . . ?
B9 B10 H10 122.2 . . ?
B12 B10 H10 122.4 . . ?
B5 B10 H10 123.0 . . ?
C2 B11 B6 60.4(9) . . ?
C2 B11 B12 103.5(14) . . ?
B6 B11 B12 107.1(15) . . ?
C2 B11 B10 105.9(14) . . ?
B6 B11 B10 59.5(11) . . ?
B12 B11 B10 60.3(12) . . ?
C2 B11 B7 57.8(9) . . ?
B6 B11 B7 108.5(13) . . ?
B12 B11 B7 59.6(11) . . ?
B10 B11 B7 108.7(15) . . ?
C2 B11 H11 124.5 . . ?
B6 B11 H11 121.2 . . ?
B12 B11 H11 123.3 . . ?
B10 B11 H11 121.7 . . ?
B7 B11 H11 121.5 . . ?
B9 B12 B11 108.0(16) . . ?
B9 B12 B7 108.8(15) . . ?
B11 B12 B7 61.1(11) . . ?
B9 B12 B10 60.4(12) . . ?
B11 B12 B10 59.9(12) . . ?
B7 B12 B10 109.6(15) . . ?
B9 B12 B8 59.9(12) . . ?
B11 B12 B8 109.4(14) . . ?
B7 B12 B8 60.8(11) . . ?
B10 B12 B8 109.2(15) . . ?
B9 B12 H12 121.9 . . ?
B11 B12 H12 121.3 . . ?
B7 B12 H12 120.6 . . ?
B10 B12 H12 121.0 . . ?
B8 B12 H12 120.9 . . ?
C3 B13 C4 57.1(8) . . ?
C3 B13 B14 59.3(9) . . ?
C4 B13 B14 104.1(11) . . ?
C3 B13 B18 105.5(12) . . ?
C4 B13 B18 103.5(13) . . ?
B14 B13 B18 60.0(10) . . ?
C3 B13 B17 104.6(12) . . ?
C4 B13 B17 57.2(9) . . ?
B14 B13 B17 108.1(13) . . ?
B18 B13 B17 60.5(11) . . ?
C3 B13 H13 123.9 . . ?
C4 B13 H13 125.8 . . ?
B14 B13 H13 122.0 . . ?
B18 B13 H13 122.9 . . ?
B17 B13 H13 122.4 . . ?
C3 B14 B13 59.1(9) . . ?
C3 B14 B18 105.6(12) . . ?
B13 B14 B18 60.3(10) . . ?
C3 B14 B15 58.8(9) . . ?
B13 B14 B15 107.6(12) . . ?
B18 B14 B15 107.0(13) . . ?
C3 B14 B19 104.8(12) . . ?
B13 B14 B19 107.9(13) . . ?
B18 B14 B19 59.9(10) . . ?
B15 B14 B19 58.9(10) . . ?
C3 B14 H14 124.1 . . ?
B13 B14 H14 121.3 . . ?
B18 B14 H14 122.3 . . ?
B15 B14 H14 122.3 . . ?
B19 B14 H14 122.8 . . ?
C3 B15 B19 106.8(12) . . ?
C3 B15 B14 59.1(10) . . ?
B19 B15 B14 61.2(10) . . ?
C3 B15 B16 60.3(9) . . ?
B19 B15 B16 112.5(12) . . ?
B14 B15 B16 111.7(12) . . ?
C3 B15 B20 106.2(12) . . ?
B19 B15 B20 61.0(10) . . ?
B14 B15 B20 109.9(12) . . ?
B16 B15 B20 61.7(9) . . ?
C3 B15 H15 124.2 . . ?
B19 B15 H15 120.4 . . ?
B14 B15 H15 120.1 . . ?
B16 B15 H15 118.3 . . ?
B20 B15 H15 121.5 . . ?
C3 B16 C4 55.6(8) . . ?
C3 B16 B15 58.2(9) . . ?
C4 B16 B15 99.9(11) . . ?
C3 B16 B20 102.8(11) . . ?
C4 B16 B20 98.3(10) . . ?
B15 B16 B20 59.3(9) . . ?
C3 B16 B21 101.2(10) . . ?
C4 B16 B21 54.8(8) . . ?
B15 B16 B21 104.5(11) . . ?
B20 B16 B21 58.0(9) . . ?
C3 B16 Ir2 117.3(9) . . ?
C4 B16 Ir2 122.9(9) . . ?
B15 B16 Ir2 124.2(10) . . ?
B20 B16 Ir2 133.6(10) . . ?
B21 B16 Ir2 128.5(10) . . ?
C4 B17 B22 103.7(11) . . ?
C4 B17 B13 59.3(9) . . ?
B22 B17 B13 108.4(13) . . ?
C4 B17 B21 57.8(9) . . ?
B22 B17 B21 60.7(10) . . ?
B13 B17 B21 108.9(12) . . ?
C4 B17 B18 104.1(12) . . ?
B22 B17 B18 61.2(11) . . ?
B13 B17 B18 59.1(10) . . ?
B21 B17 B18 109.8(13) . . ?
C4 B17 H17 125.8 . . ?
B22 B17 H17 122.1 . . ?
B13 B17 H17 121.2 . . ?
B21 B17 H17 120.6 . . ?
B18 B17 H17 121.9 . . ?
B14 B18 B13 59.7(10) . . ?
B14 B18 B19 60.9(10) . . ?
B13 B18 B19 108.2(13) . . ?
B14 B18 B17 107.8(13) . . ?
B13 B18 B17 60.4(10) . . ?
B19 B18 B17 107.0(13) . . ?
B14 B18 B22 108.2(12) . . ?
B13 B18 B22 107.2(13) . . ?
B19 B18 B22 59.9(11) . . ?
B17 B18 B22 58.5(10) . . ?
B14 B18 H18 121.3 . . ?
B13 B18 H18 121.8 . . ?
B19 B18 H18 121.6 . . ?
B17 B18 H18 122.5 . . ?
B22 B18 H18 122.4 . . ?
B15 B19 B18 107.2(14) . . ?
B15 B19 B22 106.9(13) . . ?
B18 B19 B22 61.0(11) . . ?
B15 B19 B20 60.2(10) . . ?
B18 B19 B20 108.3(14) . . ?
B22 B19 B20 59.1(10) . . ?
B15 B19 B14 59.9(10) . . ?
B18 B19 B14 59.2(11) . . ?
B22 B19 B14 107.8(14) . . ?
B20 B19 B14 108.2(13) . . ?
B15 B19 H19 122.3 . . ?
B18 B19 H19 121.6 . . ?
B22 B19 H19 122.0 . . ?
B20 B19 H19 121.6 . . ?
B14 B19 H19 121.9 . . ?
B22 B20 B15 106.9(13) . . ?
B22 B20 B19 60.4(10) . . ?
B15 B20 B19 58.8(10) . . ?
B22 B20 B21 60.6(10) . . ?
B15 B20 B21 107.9(13) . . ?
B19 B20 B21 109.0(13) . . ?
B22 B20 B16 110.9(12) . . ?
B15 B20 B16 59.0(9) . . ?
B19 B20 B16 108.5(13) . . ?
B21 B20 B16 62.6(9) . . ?
B22 B20 H20 121.0 . . ?
B15 B20 H20 123.5 . . ?
B19 B20 H20 121.8 . . ?
B21 B20 H20 120.4 . . ?
B16 B20 H20 120.0 . . ?
C4 B21 B20 102.8(12) . . ?
C4 B21 B17 57.8(10) . . ?
B20 B21 B17 105.8(13) . . ?
C4 B21 B22 102.2(14) . . ?
B20 B21 B22 59.0(10) . . ?
B17 B21 B22 58.7(11) . . ?
C4 B21 B16 59.4(8) . . ?
B20 B21 B16 59.4(8) . . ?
B17 B21 B16 108.1(13) . . ?
B22 B21 B16 107.0(12) . . ?
C4 B21 H21 125.8 . . ?
B20 B21 H21 123.8 . . ?
B17 B21 H21 122.3 . . ?
B22 B21 H21 123.8 . . ?
B16 B21 H21 121.0 . . ?
B17 B22 B20 108.5(12) . . ?
B17 B22 B19 107.8(14) . . ?
B20 B22 B19 60.5(10) . . ?
B17 B22 B21 60.6(11) . . ?
B20 B22 B21 60.4(9) . . ?
B19 B22 B21 109.0(12) . . ?
B17 B22 B18 60.3(11) . . ?
B20 B22 B18 107.9(13) . . ?
B19 B22 B18 59.1(10) . . ?
B21 B22 B18 109.0(14) . . ?
B17 B22 H22 121.5 . . ?
B20 B22 H22 121.4 . . ?
B19 B22 H22 121.8 . . ?
B21 B22 H22 120.7 . . ?
B18 B22 H22 121.8 . . ?

loop_
_geom_bond_atom_site_label_1
_geom_bond_atom_site_label_2
_geom_bond_distance
_geom_bond_site_symmetry_2
_geom_bond_publ_flag
Ir1 C7 2.10(2) . ?
Ir1 C6 2.105(19) . ?
Ir1 C9 2.114(15) . ?
Ir1 C5 2.152(15) . ?
Ir1 C8 2.184(16) . ?
Ir1 Se1 2.4316(16) . ?
Ir1 Se2 2.4433(16) . ?
Ir1 Rh2 2.6281(12) . ?
Ir2 B16 2.151(15) . ?
Ir2 C17 2.217(16) . ?
Ir2 C16 2.222(13) . ?
Ir2 C15 2.283(13) . ?
Ir2 C18 2.289(14) . ?
Ir2 C19 2.309(15) . ?
Ir2 Se3 2.4435(16) . ?
Ir2 Rh1 2.8258(13) . ?
Ir2 Rh2 3.0085(13) . ?
Rh1 C3 2.138(15) . ?
Rh1 C30 2.178(15) . ?
Rh1 C29 2.205(16) . ?
Rh1 C25 2.243(15) . ?
Rh1 C26 2.252(14) . ?
Rh1 Se3 2.4578(18) . ?
Rh1 Se4 2.4777(18) . ?
Rh2 Se4 2.3975(18) . ?
Rh2 Se3 2.4038(18) . ?
Rh2 Se1 2.4841(18) . ?
Rh2 Se2 2.4883(18) . ?
Se1 C1 2.001(14) . ?
Se2 C2 1.998(14) . ?
Se4 C4 1.947(14) . ?
C1 C2 1.614(19) . ?
C1 B4 1.67(2) . ?
C1 B3 1.69(2) . ?
C1 B5 1.69(2) . ?
C1 B6 1.74(2) . ?
C2 B7 1.68(2) . ?
C2 B11 1.69(2) . ?
C2 B6 1.727(19) . ?
C2 B3 1.74(2) . ?
C3 C4 1.648(19) . ?
C3 B15 1.72(2) . ?
C3 B13 1.72(2) . ?
C3 B14 1.72(2) . ?
C3 B16 1.76(2) . ?
C4 B21 1.69(2) . ?
C4 B17 1.69(2) . ?
C4 B13 1.73(2) . ?
C4 B16 1.778(18) . ?
C5 C6 1.36(2) . ?
C5 C9 1.39(2) . ?
C5 C10 1.52(3) . ?
C6 C7 1.34(3) . ?
C6 C11 1.50(4) . ?
C7 C8 1.32(3) . ?
C7 C12 1.58(4) . ?
C8 C9 1.39(2) . ?
C8 C13 1.47(4) . ?
C9 C14 1.55(3) . ?
C10 H10A 0.9600 . ?
C10 H10B 0.9600 . ?
C10 H10C 0.9600 . ?
C11 H11A 0.9600 . ?
C11 H11B 0.9600 . ?
C11 H11C 0.9600 . ?
C12 H12A 0.9600 . ?
C12 H12B 0.9600 . ?
C12 H12C 0.9600 . ?
C13 H13A 0.9600 . ?
C13 H13B 0.9600 . ?
C13 H13C 0.9600 . ?
C14 H14A 0.9600 . ?
C14 H14B 0.9600 . ?
C14 H14C 0.9600 . ?
C15 C19 1.40(2) . ?
C15 C16 1.41(2) . ?
C15 C20 1.48(2) . ?
C16 C17 1.42(2) . ?
C16 C21 1.55(2) . ?
C17 C18 1.36(2) . ?
C17 C22 1.51(2) . ?
C18 C19 1.44(2) . ?
C18 C23 1.52(2) . ?
C19 C24 1.55(2) . ?
C20 H20A 0.9600 . ?
C20 H20B 0.9600 . ?
C20 H20C 0.9600 . ?
C21 H21A 0.9600 . ?
C21 H21B 0.9600 . ?
C21 H21C 0.9600 . ?
C22 H22A 0.9600 . ?
C22 H22B 0.9600 . ?
C22 H22C 0.9600 . ?
C23 H23A 0.9600 . ?
C23 H23B 0.9600 . ?
C23 H23C 0.9600 . ?
C24 H24A 0.9600 . ?
C24 H24B 0.9600 . ?
C24 H24C 0.9600 . ?
C25 C26 1.39(2) . ?
C25 C32 1.55(2) . ?
C25 H25 0.9800 . ?
C26 C27 1.49(2) . ?
C26 H26 0.9800 . ?
C27 C28 1.50(2) . ?
C27 H27A 0.9700 . ?
C27 H27B 0.9700 . ?
C28 C29 1.48(2) . ?
C28 H28A 0.9700 . ?
C28 H28B 0.9700 . ?
C29 C30 1.41(2) . ?
C29 H29 0.9800 . ?
C30 C31 1.51(2) . ?
C30 H30 0.9800 . ?
C31 C32 1.49(2) . ?
C31 H31A 0.9700 . ?
C31 H31B 0.9700 . ?
C32 H32A 0.9700 . ?
C32 H32B 0.9700 . ?
C33 Cl2 1.68(4) . ?
C33 Cl1 1.72(4) . ?
C33 H33A 0.9700 . ?
C33 H33B 0.9700 . ?
B3 B8 1.73(3) . ?
B3 B4 1.74(2) . ?
B3 B7 1.77(3) . ?
B3 H3 1.1000 . ?
B4 B8 1.75(3) . ?
B4 B5 1.78(3) . ?
B4 B9 1.78(3) . ?
B4 H4 1.1000 . ?
B5 B6 1.72(3) . ?
B5 B9 1.79(3) . ?
B5 B10 1.79(3) . ?
B5 H5 1.1000 . ?
B6 B10 1.74(3) . ?
B6 B11 1.75(3) . ?
B6 H6 1.1000 . ?
B7 B12 1.77(3) . ?
B7 B11 1.79(3) . ?
B7 B8 1.80(3) . ?
B7 H7 1.1000 . ?
B8 B9 1.77(3) . ?
B8 B12 1.79(3) . ?
B8 H8 1.1000 . ?
B9 B12 1.74(3) . ?
B9 B10 1.76(3) . ?
B9 H9 1.1000 . ?
B10 B11 1.76(3) . ?
B10 B12 1.77(3) . ?
B10 H10 1.1000 . ?
B11 B12 1.76(3) . ?
B11 H11 1.1000 . ?
B12 H12 1.1000 . ?
B13 B14 1.76(3) . ?
B13 B18 1.77(3) . ?
B13 B17 1.80(3) . ?
B13 H13 1.1000 . ?
B14 B18 1.77(3) . ?
B14 B15 1.78(2) . ?
B14 B19 1.80(3) . ?
B14 H14 1.1000 . ?
B15 B19 1.76(2) . ?
B15 B16 1.78(2) . ?
B15 B20 1.78(2) . ?
B15 H15 1.1000 . ?
B16 B20 1.83(2) . ?
B16 B21 1.88(2) . ?
B17 B22 1.77(3) . ?
B17 B21 1.80(3) . ?
B17 B18 1.80(3) . ?
B17 H17 1.1000 . ?
B18 B19 1.78(3) . ?
B18 B22 1.82(3) . ?
B18 H18 1.1000 . ?
B19 B22 1.80(3) . ?
B19 B20 1.80(2) . ?
B19 H19 1.1000 . ?
B20 B22 1.77(2) . ?
B20 B21 1.80(2) . ?
B20 H20 1.1000 . ?
B21 B22 1.80(3) . ?
B21 H21 1.1000 . ?
B22 H22 1.1000 . ?
